data_1511253
loop_
_publ_author_name
'Lindemann, A.'
'Jansen, C.'
'Krebs, B.'
'Kuchinke, J.'

_publ_section_title
;
 Syntheses and crystal structures of the novel thioborates Na3 B S3, K3 B
 S3, and Rb3 B S3
;
_journal_name_full 'Zeitschrift fuer Anorganische und Allgemeine Chemie'
_journal_page_first 896
_journal_page_last 902
_journal_paper_doi 10.1002/1521-3749(200105)627:5<896::AID-ZAAC896>3.0.CO;2-W
_journal_volume 627
_journal_year 2001
_chemical_formula_sum 'B Na3 S3'
_chemical_name_systematic 'Na3 (B S3)'
_space_group_IT_number 15
_symmetry_space_group_name_Hall '-C 2yc'
_symmetry_space_group_name_H-M 'C 1 2/c 1'
_cell_angle_alpha 90
_cell_angle_beta 118.18
_cell_angle_gamma 90
_cell_formula_units_Z 4
_cell_length_a 11.853
_cell_length_b 6.664
_cell_length_c 8.406
_cell_volume 585.274
_citation_journal_id_ASTM ZAACAB
_cod_data_source_file boron0-1_373.cif
_cod_data_source_block B1Na3S3
_cod_original_cell_volume 585.2742
_cod_original_formula_sum 'B1 Na3 S3'
_cod_database_code 1511253

loop_
_symmetry_equiv_pos_as_xyz
x,y,z
-x,y,-z+1/2
-x,-y,-z
x,-y,z-1/2
x+1/2,y+1/2,z
-x+1/2,y+1/2,-z+1/2
-x+1/2,-y+1/2,-z
x+1/2,-y+1/2,z-1/2

loop_
_atom_site_label
_atom_site_type_symbol
_atom_site_fract_x
_atom_site_fract_y
_atom_site_fract_z
_atom_site_occupancy
_atom_site_U_iso_or_equiv
B1 B+3 0.5 0.4217 0.25 1 0.0
Na1 Na+1 0.40274 0.21349 0.4957 1 0.0
S1 S-2 0.5 0.14347 0.25 1 0.0
Na2 Na+1 0.25 0.25 0 1 0.0
S2 S-2 0.1355 0.0579 0.25321 1 0.0
